data_7007776
loop_
_publ_author_name
'Pedrido, Rosa'
'Romero, M Jos\'e'
'Bermejo, Manuel R.'
'Gonz\'alez-Noya, Ana M'
'Maneiro, Marcelino'
'Rodr\'iguez, M Jes\'us'
'Zaragoza, Guillermo'

_publ_section_title
;
 Influence of the metal size in the structure of the complexes derived
 from a pentadentate [N(3)O(2)] hydrazone.
;
_journal_issue 44
_journal_name_full 'Dalton transactions (Cambridge, England : 2003)'
_journal_page_first 5304
_journal_page_last 5314
_journal_paper_doi 10.1039/b610010d
_journal_year 2006
_chemical_formula_moiety 'C8 H20 N, C24 H19 N6 O4 Pb'
_chemical_formula_sum 'C32 H39 N7 O4 Pb'
_chemical_formula_weight 792.89
_chemical_name_systematic
;
?
;
_space_group_IT_number 14
_symmetry_cell_setting monoclinic
_symmetry_space_group_name_Hall '-P 2ybc'
_symmetry_space_group_name_H-M 'P 1 21/c 1'
_atom_sites_solution_hydrogens geom
_atom_sites_solution_primary direct
_atom_sites_solution_secondary difmap
_audit_creation_method SHELXL-97
_cell_angle_alpha 90.00
_cell_angle_beta 109.914(3)
_cell_angle_gamma 90.00
_cell_formula_units_Z 4
_cell_length_a 20.352(5)
_cell_length_b 11.765(3)
_cell_length_c 14.718(3)
_cell_measurement_reflns_used 1016
_cell_measurement_temperature 293(2)
_cell_measurement_theta_max 26.6
_cell_measurement_theta_min 2.27
_cell_volume 3313.4(14)
_computing_cell_refinement 'BRUKER SMART'
_computing_data_collection 'BRUKER SMART'
_computing_data_reduction 'BRUKER SAINT'
_computing_molecular_graphics 'Ortep-3 for Windows (Farrugia, 1997)'
_computing_publication_material 'WinGX publication routines (Farrugia, 1999)'
_computing_structure_refinement 'SHELXL-97 (Sheldrick, 1997)'
_computing_structure_solution 'DIRDIF 99 (Beurskens, 1999)'
_diffrn_ambient_temperature 293(2)
_diffrn_measured_fraction_theta_full 0.990
_diffrn_measured_fraction_theta_max 0.990
_diffrn_measurement_device_type 'Smart-CCD-1000 BRUKER'
_diffrn_measurement_method omega-scans
_diffrn_radiation_monochromator graphite
_diffrn_radiation_source 'fine-focus sealed tube'
_diffrn_radiation_type MoK\a
_diffrn_radiation_wavelength 0.71073
_diffrn_reflns_av_R_equivalents 0.0487
_diffrn_reflns_av_sigmaI/netI 0.0466
_diffrn_reflns_limit_h_max 25
_diffrn_reflns_limit_h_min -25
_diffrn_reflns_limit_k_max 14
_diffrn_reflns_limit_k_min -14
_diffrn_reflns_limit_l_max 18
_diffrn_reflns_limit_l_min -18
_diffrn_reflns_number 30905
_diffrn_reflns_theta_full 26.44
_diffrn_reflns_theta_max 26.44
_diffrn_reflns_theta_min 1.06
_exptl_absorpt_coefficient_mu 5.138
_exptl_absorpt_correction_T_max 0.3845
_exptl_absorpt_correction_T_min 0.3078
_exptl_absorpt_correction_type multi-scan
_exptl_absorpt_process_details 'BRUKER SADABS'
_exptl_crystal_colour yellow
_exptl_crystal_density_diffrn 1.589
_exptl_crystal_density_method 'not measured'
_exptl_crystal_description prism
_exptl_crystal_F_000 1576
_exptl_crystal_size_max 0.30
_exptl_crystal_size_mid 0.29
_exptl_crystal_size_min 0.23
_refine_diff_density_max 0.862
_refine_diff_density_min -1.055
_refine_diff_density_rms 0.105
_refine_ls_extinction_method none
_refine_ls_goodness_of_fit_ref 1.008
_refine_ls_hydrogen_treatment mixed
_refine_ls_matrix_type full
_refine_ls_number_parameters 485
_refine_ls_number_reflns 6760
_refine_ls_number_restraints 369
_refine_ls_restrained_S_all 0.990
_refine_ls_R_factor_all 0.0534
_refine_ls_R_factor_gt 0.0265
_refine_ls_shift/su_max 0.001
_refine_ls_shift/su_mean 0.000
_refine_ls_structure_factor_coef Fsqd
_refine_ls_weighting_details 'calc w=1/[\s^2^(Fo^2^)+(0.0392P)^2^+0.0000P] where P=(Fo^2^+2Fc^2^)/3'
_refine_ls_weighting_scheme calc
_refine_ls_wR_factor_gt 0.0603
_refine_ls_wR_factor_ref 0.0791
_reflns_number_gt 4742
_reflns_number_total 6760
_reflns_threshold_expression >2sigma(I)
_cod_data_source_file b610010d.txt
_cod_data_source_block pbdaps
_cod_original_sg_symbol_H-M 'P 21/c'
_cod_database_code 7007776

loop_
_symmetry_equiv_pos_as_xyz
'x, y, z'
'-x, y+1/2, -z+1/2'
'-x, -y, -z'
'x, -y-1/2, z-1/2'

loop_
_atom_site_label
_atom_site_type_symbol
_atom_site_fract_x
_atom_site_fract_y
_atom_site_fract_z
_atom_site_U_iso_or_equiv
_atom_site_adp_type
_atom_site_occupancy
_atom_site_symmetry_multiplicity
_atom_site_calc_flag
_atom_site_refinement_flags
_atom_site_disorder_assembly
_atom_site_disorder_group
Pb1 Pb 0.192250(9) 0.050589(16) 0.080183(12) 0.04198(7) Uani 1 1 d . . .
O3 O 0.30897(17) 0.1610(3) 0.1761(2) 0.0602(10) Uani 1 1 d . . .
C17 C 0.3572(2) 0.1580(4) 0.1409(3) 0.0451(11) Uani 1 1 d U . .
N5 N 0.3576(2) 0.0987(4) 0.0625(3) 0.0438(10) Uani 1 1 d . . .
N4 N 0.2981(2) 0.0367(3) 0.0208(3) 0.0418(9) Uani 1 1 d . . .
C15 C 0.2946(3) -0.0220(4) -0.0546(4) 0.0461(12) Uani 1 1 d U . .
C14 C 0.2308(3) -0.0907(4) -0.0979(3) 0.0425(11) Uani 1 1 d U . .
N3 N 0.18225(19) -0.0894(3) -0.0539(3) 0.0386(9) Uani 1 1 d . . .
C10 C 0.1245(2) -0.1536(4) -0.0888(3) 0.0416(11) Uani 1 1 d U . .
C9 C 0.0742(2) -0.1526(4) -0.0349(3) 0.0419(11) Uani 1 1 d U . .
N2 N 0.09194(19) -0.0926(3) 0.0423(3) 0.0413(9) Uani 1 1 d . . .
N1 N 0.0464(2) -0.0913(3) 0.0940(3) 0.0433(10) Uani 1 1 d . . .
C7 C 0.0694(3) -0.0261(4) 0.1741(3) 0.0445(12) Uani 1 1 d U . .
O2 O 0.12589(18) 0.0272(3) 0.2047(2) 0.0601(10) Uani 1 1 d . . .
C18 C 0.4217(2) 0.2274(4) 0.1853(3) 0.0437(11) Uani 1 1 d U . .
C19 C 0.4236(3) 0.3027(4) 0.2593(4) 0.0551(13) Uani 1 1 d U . .
H1 H 0.3858 0.3058 0.2812 0.066 Uiso 1 1 calc R . .
C20 C 0.4803(3) 0.3726(6) 0.3009(4) 0.0727(17) Uani 1 1 d U . .
H20 H 0.4801 0.4237 0.3491 0.087 Uiso 1 1 calc R . .
C21 C 0.5366(3) 0.3662(6) 0.2708(4) 0.0692(16) Uani 1 1 d U . .
H21 H 0.5751 0.4126 0.2993 0.083 Uiso 1 1 calc R . .
C22 C 0.5371(3) 0.2925(5) 0.1995(4) 0.0641(15) Uani 1 1 d U . .
H22 H 0.5763 0.2881 0.1809 0.077 Uiso 1 1 calc R . .
C23 C 0.4795(3) 0.2238(5) 0.1541(4) 0.0485(12) Uani 1 1 d U . .
C6 C 0.0198(3) -0.0224(4) 0.2286(3) 0.0458(12) Uani 1 1 d U . .
C5 C 0.0376(3) 0.0434(5) 0.3126(4) 0.0608(14) Uani 1 1 d U . .
H5 H 0.0793 0.0839 0.3321 0.073 Uiso 1 1 calc R . .
C4 C -0.0057(4) 0.0492(6) 0.3674(4) 0.0736(17) Uani 1 1 d U . .
H4 H 0.0071 0.0927 0.4235 0.088 Uiso 1 1 calc R . .
C3 C -0.0677(4) -0.0094(6) 0.3385(5) 0.0731(17) Uani 1 1 d U . .
H3 H -0.0968 -0.0057 0.3752 0.088 Uiso 1 1 calc R . .
C2 C -0.0870(3) -0.0735(5) 0.2557(4) 0.0630(15) Uani 1 1 d U . .
H2 H -0.1292 -0.1125 0.2368 0.076 Uiso 1 1 calc R . .
C1 C -0.0442(3) -0.0811(5) 0.1995(4) 0.0512(13) Uani 1 1 d U . .
C13 C 0.2210(3) -0.1577(4) -0.1797(3) 0.0522(13) Uani 1 1 d U . .
H13 H 0.2547 -0.1588 -0.2095 0.063 Uiso 1 1 calc R . .
C12 C 0.1619(3) -0.2216(5) -0.2158(4) 0.0608(15) Uani 1 1 d U . .
H12 H 0.1548 -0.2659 -0.2707 0.073 Uiso 1 1 calc R . .
C11 C 0.1127(3) -0.2205(5) -0.1709(3) 0.0554(13) Uani 1 1 d U . .
H11 H 0.0722 -0.2637 -0.1950 0.067 Uiso 1 1 calc R . .
O4 O 0.4820(2) 0.1560(4) 0.0819(3) 0.0684(11) Uani 1 1 d . . .
C16 C 0.3535(3) -0.0252(6) -0.0949(5) 0.087(2) Uani 1 1 d U . .
H16A H 0.3576 0.0477 -0.1218 0.131 Uiso 1 1 calc R . .
H16B H 0.3438 -0.0820 -0.1446 0.131 Uiso 1 1 calc R . .
H16C H 0.3964 -0.0433 -0.0442 0.131 Uiso 1 1 calc R . .
C8 C 0.0093(3) -0.2239(5) -0.0708(4) 0.0625(15) Uani 1 1 d U . .
H8A H 0.0218 -0.3028 -0.0630 0.094 Uiso 1 1 calc R . .
H8B H -0.0148 -0.2080 -0.1380 0.094 Uiso 1 1 calc R . .
H8C H -0.0206 -0.2064 -0.0345 0.094 Uiso 1 1 calc R . .
O1 O -0.06632(18) -0.1444(4) 0.1188(3) 0.0630(10) Uani 1 1 d . . .
H1O H -0.0341 -0.1536 0.0980 0.095 Uiso 1 1 calc R . .
N7 N 0.3111(3) 0.0146(5) 0.4745(3) 0.0665(14) Uani 1 1 d . . .
C24 C 0.2572(3) -0.1036(6) 0.1687(4) 0.0527(14) Uani 1 1 d . . .
N6 N 0.2878(3) -0.1818(5) 0.2012(4) 0.0884(19) Uani 1 1 d . . .
C25 C 0.2914(6) 0.0325(12) 0.5646(8) 0.106(4) Uani 0.622(6) 1 d PDU A 1
H25A H 0.3288 0.0030 0.6200 0.127 Uiso 0.622(6) 1 calc PR A 1
H25B H 0.2879 0.1135 0.5744 0.127 Uiso 0.622(6) 1 calc PR A 1
C26 C 0.2244(9) -0.023(2) 0.5607(14) 0.169(8) Uani 0.622(6) 1 d PDU A 1
H26A H 0.1926 -0.0233 0.4953 0.253 Uiso 0.622(6) 1 calc PR A 1
H26B H 0.2040 0.0189 0.6006 0.253 Uiso 0.622(6) 1 calc PR A 1
H26C H 0.2334 -0.0995 0.5839 0.253 Uiso 0.622(6) 1 calc PR A 1
C27 C 0.3206(6) -0.1109(10) 0.4597(8) 0.095(3) Uani 0.622(6) 1 d PDU A 1
H27A H 0.2759 -0.1479 0.4485 0.114 Uiso 0.622(6) 1 calc PR A 1
H27B H 0.3317 -0.1191 0.4010 0.114 Uiso 0.622(6) 1 calc PR A 1
C28 C 0.3735(10) -0.1741(14) 0.5367(13) 0.113(6) Uani 0.622(6) 1 d PDU A 1
H28A H 0.4190 -0.1592 0.5332 0.170 Uiso 0.622(6) 1 calc PR A 1
H28B H 0.3639 -0.2541 0.5285 0.170 Uiso 0.622(6) 1 calc PR A 1
H28C H 0.3723 -0.1503 0.5985 0.170 Uiso 0.622(6) 1 calc PR A 1
C29 C 0.2566(6) 0.0587(9) 0.3855(7) 0.080(3) Uani 0.622(6) 1 d PDU A 1
H29A H 0.2713 0.0397 0.3312 0.095 Uiso 0.622(6) 1 calc PR A 1
H29B H 0.2140 0.0165 0.3772 0.095 Uiso 0.622(6) 1 calc PR A 1
C30 C 0.2390(18) 0.1766(17) 0.3779(17) 0.107(6) Uani 0.622(6) 1 d PDU A 1
H30A H 0.2258 0.1989 0.4321 0.160 Uiso 0.622(6) 1 calc PR A 1
H30B H 0.2007 0.1899 0.3191 0.160 Uiso 0.622(6) 1 calc PR A 1
H30C H 0.2787 0.2205 0.3774 0.160 Uiso 0.622(6) 1 calc PR A 1
C31 C 0.3794(5) 0.0802(10) 0.4934(7) 0.076(3) Uani 0.622(6) 1 d PDU A 1
H31A H 0.3701 0.1592 0.5037 0.091 Uiso 0.622(6) 1 calc PR A 1
H31B H 0.4124 0.0523 0.5536 0.091 Uiso 0.622(6) 1 calc PR A 1
C32 C 0.4122(14) 0.078(3) 0.4254(19) 0.105(7) Uani 0.622(6) 1 d PDU A 1
H32A H 0.3779 0.0712 0.3620 0.157 Uiso 0.622(6) 1 calc PR A 1
H32B H 0.4434 0.0140 0.4375 0.157 Uiso 0.622(6) 1 calc PR A 1
H32C H 0.4383 0.1468 0.4294 0.157 Uiso 0.622(6) 1 calc PR A 1
C25B C 0.2466(10) -0.0598(16) 0.4390(14) 0.096(5) Uani 0.378(6) 1 d PDU A 2
H25C H 0.2157 -0.0292 0.3783 0.116 Uiso 0.378(6) 1 calc PR A 2
H25D H 0.2607 -0.1351 0.4260 0.116 Uiso 0.378(6) 1 calc PR A 2
C26B C 0.2066(16) -0.071(3) 0.507(2) 0.132(10) Uani 0.378(6) 1 d PDU A 2
H26D H 0.2324 -0.1174 0.5607 0.198 Uiso 0.378(6) 1 calc PR A 2
H26E H 0.1622 -0.1060 0.4736 0.198 Uiso 0.378(6) 1 calc PR A 2
H26F H 0.1993 0.0029 0.5291 0.198 Uiso 0.378(6) 1 calc PR A 2
C37B C 0.3614(10) -0.0254(17) 0.5680(11) 0.092(5) Uani 0.378(6) 1 d PDU A 2
H37C H 0.3996 0.0287 0.5875 0.111 Uiso 0.378(6) 1 calc PR A 2
H37D H 0.3381 -0.0207 0.6154 0.111 Uiso 0.378(6) 1 calc PR A 2
C28B C 0.3922(18) -0.139(2) 0.576(2) 0.117(10) Uani 0.378(6) 1 d PDU A 2
H28D H 0.4116 -0.1492 0.5255 0.176 Uiso 0.378(6) 1 calc PR A 2
H28E H 0.3568 -0.1950 0.5697 0.176 Uiso 0.378(6) 1 calc PR A 2
H28F H 0.4285 -0.1467 0.6376 0.176 Uiso 0.378(6) 1 calc PR A 2
C39B C 0.2935(9) 0.1376(15) 0.4828(12) 0.091(5) Uani 0.378(6) 1 d PDU A 2
H39C H 0.2758 0.1429 0.5361 0.110 Uiso 0.378(6) 1 calc PR A 2
H39D H 0.3371 0.1795 0.5020 0.110 Uiso 0.378(6) 1 calc PR A 2
C30B C 0.245(3) 0.198(3) 0.403(3) 0.113(11) Uani 0.378(6) 1 d PDU A 2
H30D H 0.2594 0.1904 0.3475 0.169 Uiso 0.378(6) 1 calc PR A 2
H30E H 0.2449 0.2767 0.4196 0.169 Uiso 0.378(6) 1 calc PR A 2
H30F H 0.1993 0.1665 0.3890 0.169 Uiso 0.378(6) 1 calc PR A 2
C31B C 0.3440(10) 0.0058(18) 0.3934(12) 0.086(4) Uani 0.378(6) 1 d PDU A 2
H31C H 0.3482 -0.0746 0.3819 0.103 Uiso 0.378(6) 1 calc PR A 2
H31D H 0.3097 0.0361 0.3351 0.103 Uiso 0.378(6) 1 calc PR A 2
C32B C 0.4068(19) 0.055(5) 0.401(3) 0.084(8) Uani 0.378(6) 1 d PDU A 2
H32D H 0.4004 0.1058 0.3476 0.126 Uiso 0.378(6) 1 calc PR A 2
H32E H 0.4395 -0.0037 0.3993 0.126 Uiso 0.378(6) 1 calc PR A 2
H32F H 0.4246 0.0958 0.4605 0.126 Uiso 0.378(6) 1 calc PR A 2
H4O H 0.442(3) 0.110(6) 0.059(4) 0.09(2) Uiso 1 1 d . . .

loop_
_atom_site_aniso_label
_atom_site_aniso_U_11
_atom_site_aniso_U_22
_atom_site_aniso_U_33
_atom_site_aniso_U_23
_atom_site_aniso_U_13
_atom_site_aniso_U_12
Pb1 0.03581(10) 0.04588(13) 0.04396(10) -0.00593(9) 0.01322(7) -0.00152(10)
O3 0.046(2) 0.083(3) 0.058(2) -0.025(2) 0.0265(17) -0.022(2)
C17 0.040(3) 0.047(3) 0.048(3) 0.002(2) 0.015(2) -0.005(2)
N5 0.039(2) 0.049(3) 0.043(2) -0.0038(19) 0.0136(18) -0.009(2)
N4 0.041(2) 0.044(3) 0.040(2) 0.0010(19) 0.0132(18) -0.002(2)
C15 0.047(3) 0.049(3) 0.048(3) -0.002(2) 0.023(2) -0.005(2)
C14 0.043(3) 0.045(3) 0.040(2) -0.002(2) 0.015(2) 0.003(2)
N3 0.038(2) 0.040(2) 0.0375(19) 0.0001(17) 0.0131(17) -0.0015(18)
C10 0.045(3) 0.036(3) 0.041(2) -0.003(2) 0.012(2) 0.002(2)
C9 0.042(3) 0.038(3) 0.044(2) 0.000(2) 0.012(2) -0.002(2)
N2 0.034(2) 0.047(2) 0.043(2) -0.0016(19) 0.0139(18) 0.0016(19)
N1 0.039(2) 0.050(2) 0.043(2) -0.0007(19) 0.0148(18) -0.001(2)
C7 0.037(3) 0.052(3) 0.043(2) 0.000(2) 0.011(2) 0.005(2)
O2 0.041(2) 0.085(3) 0.055(2) -0.022(2) 0.0166(17) -0.012(2)
C18 0.038(2) 0.042(3) 0.048(3) 0.006(2) 0.011(2) -0.005(2)
C19 0.050(3) 0.057(3) 0.061(3) -0.008(3) 0.021(2) -0.008(3)
C20 0.057(3) 0.081(5) 0.076(4) -0.026(3) 0.017(3) -0.015(3)
C21 0.048(3) 0.076(4) 0.077(4) -0.005(3) 0.013(3) -0.020(3)
C22 0.041(3) 0.075(4) 0.075(4) 0.001(3) 0.020(3) -0.014(3)
C23 0.040(3) 0.050(3) 0.055(3) 0.006(2) 0.015(2) -0.001(2)
C6 0.039(3) 0.050(3) 0.049(3) 0.009(2) 0.016(2) 0.011(2)
C5 0.056(3) 0.076(4) 0.052(3) -0.006(3) 0.019(2) 0.008(3)
C4 0.079(4) 0.091(5) 0.058(3) -0.009(3) 0.033(3) 0.014(4)
C3 0.072(4) 0.090(5) 0.075(4) 0.021(3) 0.047(3) 0.028(3)
C2 0.050(3) 0.070(4) 0.079(4) 0.024(3) 0.034(3) 0.011(3)
C1 0.044(3) 0.050(3) 0.061(3) 0.017(3) 0.021(2) 0.012(2)
C13 0.054(3) 0.054(3) 0.053(3) -0.011(2) 0.024(2) 0.001(3)
C12 0.067(3) 0.064(4) 0.052(3) -0.023(3) 0.022(3) -0.006(3)
C11 0.053(3) 0.056(4) 0.056(3) -0.020(3) 0.016(2) -0.010(3)
O4 0.054(2) 0.080(3) 0.080(3) -0.022(2) 0.036(2) -0.017(2)
C16 0.071(4) 0.119(6) 0.093(5) -0.043(4) 0.056(4) -0.032(4)
C8 0.060(3) 0.066(4) 0.065(3) -0.016(3) 0.027(3) -0.024(3)
O1 0.050(2) 0.066(3) 0.075(3) -0.009(2) 0.0240(19) -0.011(2)
N7 0.063(3) 0.075(4) 0.051(3) -0.014(3) 0.007(2) -0.001(3)
C24 0.037(3) 0.075(4) 0.048(3) 0.019(3) 0.018(2) 0.004(3)
N6 0.058(3) 0.111(5) 0.109(4) 0.048(4) 0.045(3) 0.015(3)
C25 0.068(6) 0.176(11) 0.075(6) -0.012(7) 0.028(5) -0.002(7)
C26 0.106(12) 0.27(3) 0.157(17) 0.024(16) 0.083(14) -0.026(13)
C27 0.090(7) 0.083(7) 0.087(6) 0.000(6) -0.002(6) 0.000(6)
C28 0.104(13) 0.107(11) 0.102(14) 0.036(9) 0.001(9) 0.006(10)
C29 0.066(6) 0.078(6) 0.074(6) -0.015(5) -0.003(5) 0.002(5)
C30 0.097(12) 0.089(10) 0.108(14) -0.028(11) -0.001(11) 0.011(12)
C31 0.053(5) 0.092(7) 0.074(6) -0.017(5) 0.012(4) -0.003(5)
C32 0.111(11) 0.132(17) 0.075(14) 0.004(11) 0.036(9) 0.006(11)
C25B 0.088(10) 0.086(10) 0.098(10) -0.021(9) 0.010(8) -0.010(9)
C26B 0.107(17) 0.16(2) 0.13(2) -0.025(18) 0.035(14) -0.059(16)
C37B 0.081(9) 0.120(10) 0.065(8) 0.005(8) 0.012(7) 0.010(8)
C28B 0.096(19) 0.120(16) 0.10(2) 0.039(15) -0.010(14) 0.023(16)
C39B 0.071(8) 0.097(9) 0.087(8) -0.030(8) 0.002(7) 0.001(8)
C30B 0.11(2) 0.065(14) 0.12(2) -0.054(12) -0.017(15) 0.031(15)
C31B 0.090(8) 0.096(9) 0.066(8) -0.005(8) 0.017(7) 0.007(8)
C32B 0.095(13) 0.12(2) 0.054(15) 0.005(14) 0.043(12) 0.018(12)

loop_
_atom_type_symbol
_atom_type_description
_atom_type_scat_dispersion_real
_atom_type_scat_dispersion_imag
_atom_type_scat_source
C C 0.0033 0.0016 'International Tables Vol C Tables 4.2.6.8 and 6.1.1.4'
H H 0.0000 0.0000 'International Tables Vol C Tables 4.2.6.8 and 6.1.1.4'
N N 0.0061 0.0033 'International Tables Vol C Tables 4.2.6.8 and 6.1.1.4'
O O 0.0106 0.0060 'International Tables Vol C Tables 4.2.6.8 and 6.1.1.4'
Pb Pb -3.3944 10.1111 'International Tables Vol C Tables 4.2.6.8 and 6.1.1.4'

loop_
_geom_angle_atom_site_label_1
_geom_angle_atom_site_label_2
_geom_angle_atom_site_label_3
_geom_angle
_geom_angle_site_symmetry_1
_geom_angle_site_symmetry_3
_geom_angle_publ_flag
C24 Pb1 N3 79.10(16) . . ?
C24 Pb1 N2 82.47(16) . . ?
N3 Pb1 N2 63.52(12) . . ?
C24 Pb1 N4 76.36(14) . . ?
N3 Pb1 N4 63.28(12) . . ?
N2 Pb1 N4 125.36(12) . . ?
C24 Pb1 O2 81.87(15) . . ?
N3 Pb1 O2 123.45(12) . . ?
N2 Pb1 O2 61.47(11) . . ?
N4 Pb1 O2 155.49(12) . . ?
C24 Pb1 O3 81.44(16) . . ?
N3 Pb1 O3 123.67(11) . . ?
N2 Pb1 O3 160.39(12) . . ?
N4 Pb1 O3 60.89(11) . . ?
O2 Pb1 O3 105.04(10) . . ?
C17 O3 Pb1 116.8(3) . . ?
O3 C17 N5 126.9(4) . . ?
O3 C17 C18 119.8(4) . . ?
N5 C17 C18 113.3(4) . . ?
C17 N5 N4 113.2(4) . . ?
C15 N4 N5 116.9(4) . . ?
C15 N4 Pb1 121.1(3) . . ?
N5 N4 Pb1 121.8(3) . . ?
N4 C15 C14 116.6(4) . . ?
N4 C15 C16 122.3(5) . . ?
C14 C15 C16 121.1(5) . . ?
N3 C14 C13 120.4(5) . . ?
N3 C14 C15 117.7(4) . . ?
C13 C14 C15 121.8(4) . . ?
C10 N3 C14 119.8(4) . . ?
C10 N3 Pb1 119.5(3) . . ?
C14 N3 Pb1 120.2(3) . . ?
N3 C10 C11 121.3(4) . . ?
N3 C10 C9 117.4(4) . . ?
C11 C10 C9 121.2(4) . . ?
N2 C9 C10 116.0(4) . . ?
N2 C9 C8 124.7(4) . . ?
C10 C9 C8 119.3(4) . . ?
C9 N2 N1 117.1(4) . . ?
C9 N2 Pb1 121.3(3) . . ?
N1 N2 Pb1 120.4(3) . . ?
C7 N1 N2 112.9(4) . . ?
O2 C7 N1 127.0(4) . . ?
O2 C7 C6 120.0(4) . . ?
N1 C7 C6 113.0(4) . . ?
C7 O2 Pb1 115.3(3) . . ?
C19 C18 C23 118.2(5) . . ?
C19 C18 C17 118.4(4) . . ?
C23 C18 C17 123.4(5) . . ?
C20 C19 C18 121.5(5) . . ?
C20 C19 H1 119.3 . . ?
C18 C19 H1 119.3 . . ?
C21 C20 C19 119.4(6) . . ?
C21 C20 H20 120.3 . . ?
C19 C20 H20 120.3 . . ?
C22 C21 C20 120.8(6) . . ?
C22 C21 H21 119.6 . . ?
C20 C21 H21 119.6 . . ?
C21 C22 C23 120.8(5) . . ?
C21 C22 H22 119.6 . . ?
C23 C22 H22 119.6 . . ?
O4 C23 C22 118.1(5) . . ?
O4 C23 C18 122.7(5) . . ?
C22 C23 C18 119.2(5) . . ?
C5 C6 C1 118.4(5) . . ?
C5 C6 C7 118.3(5) . . ?
C1 C6 C7 123.3(5) . . ?
C4 C5 C6 121.2(6) . . ?
C4 C5 H5 119.4 . . ?
C6 C5 H5 119.4 . . ?
C3 C4 C5 119.7(6) . . ?
C3 C4 H4 120.2 . . ?
C5 C4 H4 120.2 . . ?
C2 C3 C4 120.4(5) . . ?
C2 C3 H3 119.8 . . ?
C4 C3 H3 119.8 . . ?
C3 C2 C1 121.0(6) . . ?
C3 C2 H2 119.5 . . ?
C1 C2 H2 119.5 . . ?
O1 C1 C2 118.1(5) . . ?
O1 C1 C6 122.6(5) . . ?
C2 C1 C6 119.2(5) . . ?
C12 C13 C14 119.6(5) . . ?
C12 C13 H13 120.2 . . ?
C14 C13 H13 120.2 . . ?
C13 C12 C11 119.9(5) . . ?
C13 C12 H12 120.1 . . ?
C11 C12 H12 120.1 . . ?
C12 C11 C10 118.9(5) . . ?
C12 C11 H11 120.5 . . ?
C10 C11 H11 120.5 . . ?
C23 O4 H4O 111(4) . . ?
C15 C16 H16A 109.5 . . ?
C15 C16 H16B 109.5 . . ?
H16A C16 H16B 109.5 . . ?
C15 C16 H16C 109.5 . . ?
H16A C16 H16C 109.5 . . ?
H16B C16 H16C 109.5 . . ?
C9 C8 H8A 109.5 . . ?
C9 C8 H8B 109.5 . . ?
H8A C8 H8B 109.5 . . ?
C9 C8 H8C 109.5 . . ?
H8A C8 H8C 109.5 . . ?
H8B C8 H8C 109.5 . . ?
C1 O1 H1O 109.5 . . ?
C37B N7 C29 174.8(10) . . ?
C37B N7 C39B 109.7(10) . . ?
C29 N7 C39B 67.1(8) . . ?
C37B N7 C27 75.1(9) . . ?
C29 N7 C27 107.8(6) . . ?
C39B N7 C27 173.8(9) . . ?
C37B N7 C25B 112.3(11) . . ?
C29 N7 C25B 66.5(9) . . ?
C39B N7 C25B 112.4(10) . . ?
C27 N7 C25B 61.6(8) . . ?
C37B N7 C25 62.6(9) . . ?
C29 N7 C25 112.2(7) . . ?
C39B N7 C25 69.9(9) . . ?
C27 N7 C25 110.0(8) . . ?
C25B N7 C25 85.7(10) . . ?
C37B N7 C31 72.2(9) . . ?
C29 N7 C31 110.0(7) . . ?
C39B N7 C31 74.2(8) . . ?
C27 N7 C31 111.5(7) . . ?
C25B N7 C31 168.8(9) . . ?
C25 N7 C31 105.3(6) . . ?
C37B N7 C31B 110.4(11) . . ?
C29 N7 C31B 74.7(9) . . ?
C39B N7 C31B 107.6(11) . . ?
C27 N7 C31B 73.5(9) . . ?
C25B N7 C31B 104.2(10) . . ?
C25 N7 C31B 169.8(9) . . ?
C31 N7 C31B 64.7(8) . . ?
N6 C24 Pb1 172.3(5) . . ?
C26 C25 N7 114.5(11) . . ?
C26 C25 H25A 108.6 . . ?
N7 C25 H25A 108.6 . . ?
C26 C25 H25B 108.6 . . ?
N7 C25 H25B 108.6 . . ?
H25A C25 H25B 107.6 . . ?
C28 C27 N7 118.5(10) . . ?
C28 C27 H27A 107.7 . . ?
N7 C27 H27A 107.7 . . ?
C28 C27 H27B 107.7 . . ?
N7 C27 H27B 107.7 . . ?
H27A C27 H27B 107.1 . . ?
C30 C29 N7 119.9(11) . . ?
C30 C29 H29A 107.4 . . ?
N7 C29 H29A 107.4 . . ?
C30 C29 H29B 107.4 . . ?
N7 C29 H29B 107.4 . . ?
H29A C29 H29B 106.9 . . ?
C32 C31 N7 119.5(12) . . ?
C32 C31 H31A 107.4 . . ?
N7 C31 H31A 107.4 . . ?
C32 C31 H31B 107.4 . . ?
N7 C31 H31B 107.4 . . ?
H31A C31 H31B 107.0 . . ?
C26B C25B N7 115.3(15) . . ?
C26B C25B H25C 108.4 . . ?
N7 C25B H25C 108.4 . . ?
C26B C25B H25D 108.4 . . ?
N7 C25B H25D 108.4 . . ?
H25C C25B H25D 107.5 . . ?
C25B C26B H26D 109.5 . . ?
C25B C26B H26E 109.5 . . ?
H26D C26B H26E 109.5 . . ?
C25B C26B H26F 109.5 . . ?
H26D C26B H26F 109.5 . . ?
H26E C26B H26F 109.5 . . ?
C28B C37B N7 120.3(16) . . ?
C28B C37B H37C 107.2 . . ?
N7 C37B H37C 107.2 . . ?
C28B C37B H37D 107.2 . . ?
N7 C37B H37D 107.2 . . ?
H37C C37B H37D 106.9 . . ?
C37B C28B H28D 109.5 . . ?
C37B C28B H28E 109.5 . . ?
H28D C28B H28E 109.5 . . ?
C37B C28B H28F 109.5 . . ?
H28D C28B H28F 109.5 . . ?
H28E C28B H28F 109.5 . . ?
C30B C39B N7 121.6(18) . . ?
C30B C39B H39C 106.9 . . ?
N7 C39B H39C 106.9 . . ?
C30B C39B H39D 106.9 . . ?
N7 C39B H39D 106.9 . . ?
H39C C39B H39D 106.7 . . ?
C39B C30B H30D 109.5 . . ?
C39B C30B H30E 109.5 . . ?
H30D C30B H30E 109.5 . . ?
C39B C30B H30F 109.5 . . ?
H30D C30B H30F 109.5 . . ?
H30E C30B H30F 109.5 . . ?
C32B C31B N7 122.9(18) . . ?
C32B C31B H31C 106.6 . . ?
N7 C31B H31C 106.6 . . ?
C32B C31B H31D 106.6 . . ?
N7 C31B H31D 106.6 . . ?
H31C C31B H31D 106.6 . . ?
C31B C32B H32D 109.5 . . ?
C31B C32B H32E 109.5 . . ?
H32D C32B H32E 109.5 . . ?
C31B C32B H32F 109.5 . . ?
H32D C32B H32F 109.5 . . ?
H32E C32B H32F 109.5 . . ?

loop_
_geom_bond_atom_site_label_1
_geom_bond_atom_site_label_2
_geom_bond_distance
_geom_bond_site_symmetry_2
_geom_bond_publ_flag
Pb1 C24 2.359(6) . ?
Pb1 N3 2.525(4) . ?
Pb1 N2 2.558(4) . ?
Pb1 N4 2.590(4) . ?
Pb1 O2 2.635(3) . ?
Pb1 O3 2.653(3) . ?
O3 C17 1.256(5) . ?
C17 N5 1.352(6) . ?
C17 C18 1.495(6) . ?
N5 N4 1.367(5) . ?
N4 C15 1.289(6) . ?
C15 C14 1.477(7) . ?
C15 C16 1.508(7) . ?
C14 N3 1.354(6) . ?
C14 C13 1.396(6) . ?
N3 C10 1.343(6) . ?
C10 C11 1.393(6) . ?
C10 C9 1.494(6) . ?
C9 N2 1.281(5) . ?
C9 C8 1.500(7) . ?
N2 N1 1.384(5) . ?
N1 C7 1.349(6) . ?
C7 O2 1.251(6) . ?
C7 C6 1.489(6) . ?
C18 C19 1.394(7) . ?
C18 C23 1.402(6) . ?
C19 C20 1.379(7) . ?
C19 H1 0.9300 . ?
C20 C21 1.364(8) . ?
C20 H20 0.9300 . ?
C21 C22 1.364(8) . ?
C21 H21 0.9300 . ?
C22 C23 1.393(7) . ?
C22 H22 0.9300 . ?
C23 O4 1.343(6) . ?
C6 C5 1.398(7) . ?
C6 C1 1.406(7) . ?
C5 C4 1.383(8) . ?
C5 H5 0.9300 . ?
C4 C3 1.372(9) . ?
C4 H4 0.9300 . ?
C3 C2 1.372(9) . ?
C3 H3 0.9300 . ?
C2 C1 1.393(7) . ?
C2 H2 0.9300 . ?
C1 O1 1.343(6) . ?
C13 C12 1.365(7) . ?
C13 H13 0.9300 . ?
C12 C11 1.373(7) . ?
C12 H12 0.9300 . ?
C11 H11 0.9300 . ?
O4 H4O 0.94(6) . ?
C16 H16A 0.9600 . ?
C16 H16B 0.9600 . ?
C16 H16C 0.9600 . ?
C8 H8A 0.9600 . ?
C8 H8B 0.9600 . ?
C8 H8C 0.9600 . ?
O1 H1O 0.8200 . ?
N7 C37B 1.485(16) . ?
N7 C29 1.491(11) . ?
N7 C39B 1.506(17) . ?
N7 C27 1.515(12) . ?
N7 C25B 1.515(17) . ?
N7 C25 1.525(11) . ?
N7 C31 1.529(11) . ?
N7 C31B 1.558(17) . ?
C24 N6 1.123(7) . ?
C25 C26 1.495(16) . ?
C25 H25A 0.9700 . ?
C25 H25B 0.9700 . ?
C26 H26A 0.9600 . ?
C26 H26B 0.9600 . ?
C26 H26C 0.9600 . ?
C27 C28 1.472(14) . ?
C27 H27A 0.9700 . ?
C27 H27B 0.9700 . ?
C28 H28A 0.9600 . ?
C28 H28B 0.9600 . ?
C28 H28C 0.9600 . ?
C29 C30 1.428(16) . ?
C29 H29A 0.9700 . ?
C29 H29B 0.9700 . ?
C30 H30A 0.9600 . ?
C30 H30B 0.9600 . ?
C30 H30C 0.9600 . ?
C31 C32 1.381(17) . ?
C31 H31A 0.9700 . ?
C31 H31B 0.9700 . ?
C32 H32A 0.9600 . ?
C32 H32B 0.9600 . ?
C32 H32C 0.9600 . ?
C25B C26B 1.492(19) . ?
C25B H25C 0.9700 . ?
C25B H25D 0.9700 . ?
C26B H26D 0.9600 . ?
C26B H26E 0.9600 . ?
C26B H26F 0.9600 . ?
C37B C28B 1.462(18) . ?
C37B H37C 0.9700 . ?
C37B H37D 0.9700 . ?
C28B H28D 0.9600 . ?
C28B H28E 0.9600 . ?
C28B H28F 0.9600 . ?
C39B C30B 1.43(2) . ?
C39B H39C 0.9700 . ?
C39B H39D 0.9700 . ?
C30B H30D 0.9600 . ?
C30B H30E 0.9600 . ?
C30B H30F 0.9600 . ?
C31B C32B 1.37(2) . ?
C31B H31C 0.9700 . ?
C31B H31D 0.9700 . ?
C32B H32D 0.9600 . ?
C32B H32E 0.9600 . ?
C32B H32F 0.9600 . ?

loop_
_geom_torsion_atom_site_label_1
_geom_torsion_atom_site_label_2
_geom_torsion_atom_site_label_3
_geom_torsion_atom_site_label_4
_geom_torsion
_geom_torsion_site_symmetry_1
_geom_torsion_site_symmetry_2
_geom_torsion_site_symmetry_3
_geom_torsion_site_symmetry_4
_geom_torsion_publ_flag
C24 Pb1 O3 C17 83.8(4) . . . . ?
N3 Pb1 O3 C17 13.0(4) . . . . ?
N2 Pb1 O3 C17 118.9(4) . . . . ?
N4 Pb1 O3 C17 4.7(4) . . . . ?
O2 Pb1 O3 C17 162.9(4) . . . . ?
Pb1 O3 C17 N5 -4.4(7) . . . . ?
Pb1 O3 C17 C18 174.0(3) . . . . ?
O3 C17 N5 N4 -0.4(7) . . . . ?
C18 C17 N5 N4 -178.9(4) . . . . ?
C17 N5 N4 C15 179.9(4) . . . . ?
C17 N5 N4 Pb1 5.4(5) . . . . ?
C24 Pb1 N4 C15 92.8(4) . . . . ?
N3 Pb1 N4 C15 8.3(3) . . . . ?
N2 Pb1 N4 C15 22.6(4) . . . . ?
O2 Pb1 N4 C15 120.9(4) . . . . ?
O3 Pb1 N4 C15 -179.5(4) . . . . ?
C24 Pb1 N4 N5 -93.0(3) . . . . ?
N3 Pb1 N4 N5 -177.5(4) . . . . ?
N2 Pb1 N4 N5 -163.2(3) . . . . ?
O2 Pb1 N4 N5 -64.9(5) . . . . ?
O3 Pb1 N4 N5 -5.3(3) . . . . ?
N5 N4 C15 C14 178.7(4) . . . . ?
Pb1 N4 C15 C14 -6.8(6) . . . . ?
N5 N4 C15 C16 1.2(8) . . . . ?
Pb1 N4 C15 C16 175.7(5) . . . . ?
N4 C15 C14 N3 -1.9(7) . . . . ?
C16 C15 C14 N3 175.7(5) . . . . ?
N4 C15 C14 C13 179.9(5) . . . . ?
C16 C15 C14 C13 -2.5(8) . . . . ?
C13 C14 N3 C10 0.4(7) . . . . ?
C15 C14 N3 C10 -177.8(4) . . . . ?
C13 C14 N3 Pb1 -171.9(4) . . . . ?
C15 C14 N3 Pb1 9.8(6) . . . . ?
C24 Pb1 N3 C10 98.4(3) . . . . ?
N2 Pb1 N3 C10 11.5(3) . . . . ?
N4 Pb1 N3 C10 178.5(4) . . . . ?
O2 Pb1 N3 C10 25.9(4) . . . . ?
O3 Pb1 N3 C10 170.3(3) . . . . ?
C24 Pb1 N3 C14 -89.2(4) . . . . ?
N2 Pb1 N3 C14 -176.1(4) . . . . ?
N4 Pb1 N3 C14 -9.1(3) . . . . ?
O2 Pb1 N3 C14 -161.7(3) . . . . ?
O3 Pb1 N3 C14 -17.3(4) . . . . ?
C14 N3 C10 C11 -1.1(7) . . . . ?
Pb1 N3 C10 C11 171.3(4) . . . . ?
C14 N3 C10 C9 177.5(4) . . . . ?
Pb1 N3 C10 C9 -10.1(5) . . . . ?
N3 C10 C9 N2 -2.1(7) . . . . ?
C11 C10 C9 N2 176.5(5) . . . . ?
N3 C10 C9 C8 -179.4(4) . . . . ?
C11 C10 C9 C8 -0.8(7) . . . . ?
C10 C9 N2 N1 -179.4(4) . . . . ?
C8 C9 N2 N1 -2.3(7) . . . . ?
C10 C9 N2 Pb1 13.4(6) . . . . ?
C8 C9 N2 Pb1 -169.5(4) . . . . ?
C24 Pb1 N2 C9 -94.8(4) . . . . ?
N3 Pb1 N2 C9 -13.3(3) . . . . ?
N4 Pb1 N2 C9 -27.5(4) . . . . ?
O2 Pb1 N2 C9 -179.6(4) . . . . ?
O3 Pb1 N2 C9 -129.9(4) . . . . ?
C24 Pb1 N2 N1 98.4(3) . . . . ?
N3 Pb1 N2 N1 180.0(3) . . . . ?
N4 Pb1 N2 N1 165.8(3) . . . . ?
O2 Pb1 N2 N1 13.6(3) . . . . ?
O3 Pb1 N2 N1 63.4(5) . . . . ?
C9 N2 N1 C7 -180.0(4) . . . . ?
Pb1 N2 N1 C7 -12.7(5) . . . . ?
N2 N1 C7 O2 -2.0(7) . . . . ?
N2 N1 C7 C6 178.7(4) . . . . ?
N1 C7 O2 Pb1 14.7(7) . . . . ?
C6 C7 O2 Pb1 -166.1(3) . . . . ?
C24 Pb1 O2 C7 -99.5(4) . . . . ?
N3 Pb1 O2 C7 -28.3(4) . . . . ?
N2 Pb1 O2 C7 -13.7(3) . . . . ?
N4 Pb1 O2 C7 -127.0(4) . . . . ?
O3 Pb1 O2 C7 -178.3(3) . . . . ?
O3 C17 C18 C19 -6.2(7) . . . . ?
N5 C17 C18 C19 172.4(4) . . . . ?
O3 C17 C18 C23 176.1(5) . . . . ?
N5 C17 C18 C23 -5.3(7) . . . . ?
C23 C18 C19 C20 0.4(8) . . . . ?
C17 C18 C19 C20 -177.4(5) . . . . ?
C18 C19 C20 C21 -1.7(9) . . . . ?
C19 C20 C21 C22 0.8(10) . . . . ?
C20 C21 C22 C23 1.4(10) . . . . ?
C21 C22 C23 O4 177.5(5) . . . . ?
C21 C22 C23 C18 -2.7(8) . . . . ?
C19 C18 C23 O4 -178.5(5) . . . . ?
C17 C18 C23 O4 -0.8(8) . . . . ?
C19 C18 C23 C22 1.7(8) . . . . ?
C17 C18 C23 C22 179.4(5) . . . . ?
O2 C7 C6 C5 1.2(7) . . . . ?
N1 C7 C6 C5 -179.4(4) . . . . ?
O2 C7 C6 C1 -179.1(5) . . . . ?
N1 C7 C6 C1 0.2(7) . . . . ?
C1 C6 C5 C4 1.3(8) . . . . ?
C7 C6 C5 C4 -179.1(5) . . . . ?
C6 C5 C4 C3 -0.7(9) . . . . ?
C5 C4 C3 C2 -0.1(10) . . . . ?
C4 C3 C2 C1 0.4(9) . . . . ?
C3 C2 C1 O1 -179.4(5) . . . . ?
C3 C2 C1 C6 0.2(8) . . . . ?
C5 C6 C1 O1 178.6(5) . . . . ?
C7 C6 C1 O1 -1.0(8) . . . . ?
C5 C6 C1 C2 -1.0(7) . . . . ?
C7 C6 C1 C2 179.4(5) . . . . ?
N3 C14 C13 C12 0.4(8) . . . . ?
C15 C14 C13 C12 178.6(5) . . . . ?
C14 C13 C12 C11 -0.6(8) . . . . ?
C13 C12 C11 C10 0.0(9) . . . . ?
N3 C10 C11 C12 0.9(8) . . . . ?
C9 C10 C11 C12 -177.6(5) . . . . ?
N3 Pb1 C24 N6 12(4) . . . . ?
N2 Pb1 C24 N6 77(4) . . . . ?
N4 Pb1 C24 N6 -53(4) . . . . ?
O2 Pb1 C24 N6 139(4) . . . . ?
O3 Pb1 C24 N6 -115(4) . . . . ?
C37B N7 C25 C26 -121.3(18) . . . . ?
C29 N7 C25 C26 58.9(17) . . . . ?
C39B N7 C25 C26 112.2(17) . . . . ?
C27 N7 C25 C26 -61.2(16) . . . . ?
C25B N7 C25 C26 -3.5(17) . . . . ?
C31 N7 C25 C26 178.6(15) . . . . ?
C31B N7 C25 C26 -170(5) . . . . ?
C37B N7 C27 C28 -6.4(17) . . . . ?
C29 N7 C27 C28 178.1(15) . . . . ?
C39B N7 C27 C28 -147(9) . . . . ?
C25B N7 C27 C28 -132.5(18) . . . . ?
C25 N7 C27 C28 -59.2(17) . . . . ?
C31 N7 C27 C28 57.2(16) . . . . ?
C31B N7 C27 C28 110.7(16) . . . . ?
C37B N7 C29 C30 59(11) . . . . ?
C39B N7 C29 C30 6(2) . . . . ?
C27 N7 C29 C30 -178(2) . . . . ?
C25B N7 C29 C30 136(2) . . . . ?
C25 N7 C29 C30 61(2) . . . . ?
C31 N7 C29 C30 -56(2) . . . . ?
C31B N7 C29 C30 -111(2) . . . . ?
C37B N7 C31 C32 124(2) . . . . ?
C29 N7 C31 C32 -61(2) . . . . ?
C39B N7 C31 C32 -119(2) . . . . ?
C27 N7 C31 C32 59(2) . . . . ?
C25B N7 C31 C32 9(6) . . . . ?
C25 N7 C31 C32 178(2) . . . . ?
C31B N7 C31 C32 0(2) . . . . ?
C37B N7 C25B C26B 58(3) . . . . ?
C29 N7 C25B C26B -117(2) . . . . ?
C39B N7 C25B C26B -67(3) . . . . ?
C27 N7 C25B C26B 115(2) . . . . ?
C25 N7 C25B C26B 0(2) . . . . ?
C31 N7 C25B C26B 169(4) . . . . ?
C31B N7 C25B C26B 177(2) . . . . ?
C29 N7 C37B C28B 135(10) . . . . ?
C39B N7 C37B C28B -174(3) . . . . ?
C27 N7 C37B C28B 10(3) . . . . ?
C25B N7 C37B C28B 60(3) . . . . ?
C25 N7 C37B C28B 133(3) . . . . ?
C31 N7 C37B C28B -109(3) . . . . ?
C31B N7 C37B C28B -55(3) . . . . ?
C37B N7 C39B C30B -179(4) . . . . ?
C29 N7 C39B C30B -4(4) . . . . ?
C27 N7 C39B C30B -39(11) . . . . ?
C25B N7 C39B C30B -54(4) . . . . ?
C25 N7 C39B C30B -130(4) . . . . ?
C31 N7 C39B C30B 117(4) . . . . ?
C31B N7 C39B C30B 61(4) . . . . ?
C37B N7 C31B C32B -54(4) . . . . ?
C29 N7 C31B C32B 125(4) . . . . ?
C39B N7 C31B C32B 65(4) . . . . ?
C27 N7 C31B C32B -121(4) . . . . ?
C25B N7 C31B C32B -175(4) . . . . ?
C25 N7 C31B C32B -9(7) . . . . ?
C31 N7 C31B C32B 3(3) . . . . ?
